data_1575468
loop_
_publ_author_name
'Hakkarainen, Eetu'
'Lin, Hao-Cheng'
'Nechaev, Anton A.'
'Peshkov, Vsevolod A.'
'Eskelinen, Toni'
'Chang, Kai-Hsin'
'Liao, Tzu-Hao'
'Chen, Po-Yu'
'Koshevoy, Igor O.'
'Lin, Hao-Wu'
'Chou, Pi-Tai'
'Belyaev, Andrey'

_publ_section_title
;
 Metal-free pyridinium salts with strong room-temperature phosphorescence
 and microsecond radiative lifetime.
;
_journal_issue 37
_journal_name_full 'Chemical science'
_journal_page_first 17261
_journal_page_last 17267
_journal_paper_doi 10.1039/d5sc03813h
_journal_volume 16
_journal_year 2025
_chemical_formula_moiety 'I, C12 H18 N O3'
_chemical_formula_sum 'C12 H18 I N O3'
_chemical_formula_weight 351.17
_space_group_crystal_system orthorhombic
_space_group_IT_number 61
_space_group_name_Hall '-P 2ac 2ab'
_space_group_name_H-M_alt 'P b c a'
_atom_sites_solution_hydrogens geom
_atom_sites_solution_primary iterative
_audit_creation_date 2024-11-04
_audit_creation_method
;
Olex2 1.5
(compiled 2021.07.19 svn.r715e62df for OlexSys, GUI svn.r6380)
;
_audit_update_record
;
2024-11-05 deposited with the CCDC.	2025-08-15 downloaded from the CCDC.
;
_cell_angle_alpha 90
_cell_angle_beta 90
_cell_angle_gamma 90
_cell_formula_units_Z 8
_cell_length_a 9.8944(4)
_cell_length_b 10.0780(4)
_cell_length_c 27.6271(11)
_cell_measurement_reflns_used 9453
_cell_measurement_temperature 120.01(10)
_cell_measurement_theta_max 34.0460
_cell_measurement_theta_min 2.5210
_cell_volume 2754.86(19)
_computing_cell_refinement 'CrysAlisPro 1.171.42.80a (Rigaku OD, 2023)'
_computing_data_collection 'CrysAlisPro 1.171.42.80a (Rigaku OD, 2023)'
_computing_data_reduction 'CrysAlisPro 1.171.42.80a (Rigaku OD, 2023)'
_computing_molecular_graphics 'Olex2 1.5 (Dolomanov et al., 2009)'
_computing_publication_material 'Olex2 1.5 (Dolomanov et al., 2009)'
_computing_structure_refinement 'SHELXL 2019/3 (Sheldrick, 2015)'
_computing_structure_solution 'olex2.solve 1.5 (Bourhis et al., 2015)'
_diffrn_ambient_environment N~2~
_diffrn_ambient_temperature 120.01(10)
_diffrn_detector 'Hybrid Pixel Array Detector'
_diffrn_detector_area_resol_mean 10.0000
_diffrn_detector_type 'HyPix-Arc 100'
_diffrn_measured_fraction_theta_full 0.996
_diffrn_measured_fraction_theta_max 0.797
_diffrn_measurement_details
;
List of Runs (angles in degrees, time in seconds):

  # Type    Start    End  Width  t~exp~   \w     \q     \k     \f   Frames
#--------------------------------------------------------------------------
  1  \w    -70.00  -6.00   0.50   40.00    --   -7.39 -28.00-161.00  128
  2  \w    -18.00  22.00   0.50   40.00    --   -7.39 -99.00  90.00   80
  3  \w    -23.00   2.00   0.50   40.00    --   -7.39 -99.00 -60.00   50
  4  \w    -23.00   7.00   0.50   40.00    --    8.79 -99.00-150.00   60
;
_diffrn_measurement_device 'four-circle diffractometer'
_diffrn_measurement_device_type 'SuperNova, Dualflex, HyPix-Arc 100'
_diffrn_measurement_method '\w scans'
_diffrn_measurement_specimen_support 'MiTeGen micromount'
_diffrn_orient_matrix_type 'CrysAlisPro convention (1999,Acta A55,543-557)'
_diffrn_orient_matrix_UB_11 0.0284772000
_diffrn_orient_matrix_UB_12 -0.0042673000
_diffrn_orient_matrix_UB_13 -0.0235143000
_diffrn_orient_matrix_UB_21 -0.0608432000
_diffrn_orient_matrix_UB_22 0.0249754000
_diffrn_orient_matrix_UB_23 -0.0100858000
_diffrn_orient_matrix_UB_31 0.0250022000
_diffrn_orient_matrix_UB_32 0.0656743000
_diffrn_orient_matrix_UB_33 0.0023059000
_diffrn_radiation_monochromator mirror
_diffrn_radiation_probe x-ray
_diffrn_radiation_type 'Mo K\a'
_diffrn_radiation_wavelength 0.71073
_diffrn_reflns_av_R_equivalents 0.0304
_diffrn_reflns_av_unetI/netI 0.0287
_diffrn_reflns_Laue_measured_fraction_full 0.996
_diffrn_reflns_Laue_measured_fraction_max 0.797
_diffrn_reflns_limit_h_max 11
_diffrn_reflns_limit_h_min -13
_diffrn_reflns_limit_k_max 9
_diffrn_reflns_limit_k_min -14
_diffrn_reflns_limit_l_max 42
_diffrn_reflns_limit_l_min -34
_diffrn_reflns_number 17541
_diffrn_reflns_point_group_measured_fraction_full 0.996
_diffrn_reflns_point_group_measured_fraction_max 0.797
_diffrn_reflns_theta_full 25.242
_diffrn_reflns_theta_max 33.967
_diffrn_reflns_theta_min 2.532
_diffrn_source 'micro-focus sealed X-ray tube'
_diffrn_source_current 1.4
_diffrn_source_power 0.07
_diffrn_source_type 'SuperNova (Mo) X-ray Source'
_diffrn_source_voltage 50.0
_exptl_absorpt_coefficient_mu 2.322
_exptl_absorpt_correction_T_max 1.00000
_exptl_absorpt_correction_T_min 0.93543
_exptl_absorpt_correction_type multi-scan
_exptl_absorpt_process_details
;
CrysAlisPro 1.171.42.80a (Rigaku Oxford Diffraction, 2023)
Empirical absorption correction using spherical harmonics,
implemented in SCALE3 ABSPACK scaling algorithm.
;
_exptl_crystal_colour 'clear yellowish yellow'
_exptl_crystal_colour_lustre clear
_exptl_crystal_colour_modifier yellowish
_exptl_crystal_colour_primary yellow
_exptl_crystal_density_diffrn 1.693
_exptl_crystal_description block
_exptl_crystal_F_000 1392
_exptl_crystal_size_max 0.092
_exptl_crystal_size_mid 0.091
_exptl_crystal_size_min 0.077
_refine_diff_density_max 1.021
_refine_diff_density_min -0.630
_refine_diff_density_rms 0.106
_refine_ls_extinction_method none
_refine_ls_goodness_of_fit_ref 1.063
_refine_ls_hydrogen_treatment constr
_refine_ls_matrix_type full
_refine_ls_number_parameters 159
_refine_ls_number_reflns 4466
_refine_ls_number_restraints 0
_refine_ls_restrained_S_all 1.063
_refine_ls_R_factor_all 0.0347
_refine_ls_R_factor_gt 0.0250
_refine_ls_shift/su_max 0.002
_refine_ls_shift/su_mean 0.000
_refine_ls_structure_factor_coef Fsqd
_refine_ls_weighting_details 'w=1/[\s^2^(Fo^2^)+(0.0307P)^2^+1.5115P] where P=(Fo^2^+2Fc^2^)/3'
_refine_ls_weighting_scheme calc
_refine_ls_wR_factor_gt 0.0631
_refine_ls_wR_factor_ref 0.0671
_reflns_Friedel_coverage 0.000
_reflns_number_gt 3636
_reflns_number_total 4466
_reflns_threshold_expression 'I > 2\s(I)'
_cod_data_source_file d5sc03813h2.cif
_cod_data_source_block 1
_cod_depositor_comments 'Adding full bibliography for 1575468--1575476.cif.'
_cod_database_code 1575468
_shelx_shelxl_version_number 2019/3
_chemical_oxdiff_formula C20H20INO3
_chemical_oxdiff_usercomment 'plates from bottle'
_shelx_space_group_comment
;
The symmetry employed for this shelxl refinement is uniquely defined
by the following loop, which should always be used as a source of
symmetry information in preference to the above space-group names.
They are only intended as comments.
;
_shelx_estimated_absorpt_t_max 0.841
_shelx_estimated_absorpt_t_min 0.815
_olex2_refinement_description
;
1. Fixed Uiso
 At 1.2 times of:
  All C(H) groups, All C(H,H) groups
 At 1.5 times of:
  All C(H,H,H) groups, All O(H) groups
2.a Secondary CH2 refined with riding coordinates:
 C7(H7A,H7B), C8(H8A,H8B)
2.b Aromatic/amide H refined with riding coordinates:
 C1(H1A)
2.c Idealised Me refined as rotating group:
 C6(H6A,H6B,H6C), C10(H10A,H10B,H10C), C11(H11A,H11B,H11C), C12(H12A,H12B,H12C)
2.d Idealised tetrahedral OH refined as rotating group:
 O1(H1)
;
_olex2_submission_special_instructions 'No special instructions were received'
_oxdiff_exptl_absorpt_empirical_details
;
Empirical correction (ABSPACK) includes:
- Absorption correction using spherical harmonics
- Frame scaling
;
_oxdiff_exptl_absorpt_empirical_full_max 1.077
_oxdiff_exptl_absorpt_empirical_full_min 0.921

loop_
_space_group_symop_operation_xyz
'x, y, z'
'-x+1/2, -y, z+1/2'
'-x, y+1/2, -z+1/2'
'x+1/2, -y+1/2, -z'
'-x, -y, -z'
'x-1/2, y, -z-1/2'
'x, -y-1/2, z-1/2'
'-x-1/2, y-1/2, z'

loop_
_atom_site_label
_atom_site_type_symbol
_atom_site_fract_x
_atom_site_fract_y
_atom_site_fract_z
_atom_site_U_iso_or_equiv
_atom_site_adp_type
_atom_site_occupancy
_atom_site_site_symmetry_order
_atom_site_calc_flag
_atom_site_refinement_flags_posn
_atom_site_refinement_flags_adp
_atom_site_refinement_flags_occupancy
_atom_site_disorder_assembly
_atom_site_disorder_group
I1 I 0.46222(2) 0.81572(2) 0.59008(2) 0.01638(5) Uani 1 1 d . . . . .
O1 O 0.71877(15) 0.53242(13) 0.48861(5) 0.0179(3) Uani 1 1 d . . . . .
H1 H 0.776828 0.573270 0.472182 0.027 Uiso 1 1 calc R U . . .
O2 O 0.56924(15) 0.37683(14) 0.69306(5) 0.0190(3) Uani 1 1 d . . . . .
O3 O 0.76387(15) 0.50877(15) 0.69493(5) 0.0214(3) Uani 1 1 d . . . . .
N1 N 0.48933(16) 0.29075(15) 0.57099(6) 0.0118(3) Uani 1 1 d . . . . .
C1 C 0.56892(18) 0.37377(17) 0.54486(7) 0.0125(3) Uani 1 1 d . . . . .
H1A H 0.565642 0.370981 0.510511 0.015 Uiso 1 1 calc R U . . .
C2 C 0.65421(18) 0.46182(16) 0.56744(7) 0.0128(3) Uani 1 1 d . . . . .
C3 C 0.65721(18) 0.46493(16) 0.61820(7) 0.0133(3) Uani 1 1 d . . . . .
C4 C 0.5723(2) 0.38100(17) 0.64377(6) 0.0137(3) Uani 1 1 d . . . . .
C5 C 0.48601(19) 0.29219(17) 0.61991(7) 0.0127(3) Uani 1 1 d . . . . .
C6 C 0.3953(2) 0.19933(18) 0.64662(7) 0.0171(4) Uani 1 1 d . . . . .
H6A H 0.300843 0.223768 0.640694 0.026 Uiso 1 1 calc R U . . .
H6B H 0.414351 0.204786 0.681375 0.026 Uiso 1 1 calc R U . . .
H6C H 0.411016 0.108439 0.635344 0.026 Uiso 1 1 calc R U . . .
C7 C 0.74436(19) 0.55257(17) 0.53847(7) 0.0154(3) Uani 1 1 d . . . . .
H7A H 0.726035 0.646139 0.547184 0.019 Uiso 1 1 calc R U . . .
H7B H 0.840338 0.533203 0.545732 0.019 Uiso 1 1 calc R U . . .
C8 C 0.7528(2) 0.55243(19) 0.64595(7) 0.0192(4) Uani 1 1 d . . . . .
H8A H 0.842981 0.550406 0.630453 0.023 Uiso 1 1 calc R U . . .
H8B H 0.719549 0.645064 0.645262 0.023 Uiso 1 1 calc R U . . .
C9 C 0.6382(2) 0.48578(19) 0.71749(7) 0.0187(4) Uani 1 1 d . . . . .
C10 C 0.5457(2) 0.6062(2) 0.71704(8) 0.0222(4) Uani 1 1 d . . . . .
H10A H 0.515533 0.623542 0.683848 0.033 Uiso 1 1 calc R U . . .
H10B H 0.594974 0.683612 0.729299 0.033 Uiso 1 1 calc R U . . .
H10C H 0.467046 0.589196 0.737671 0.033 Uiso 1 1 calc R U . . .
C11 C 0.6686(3) 0.4334(2) 0.76777(7) 0.0256(4) Uani 1 1 d . . . . .
H11A H 0.583787 0.410068 0.784015 0.038 Uiso 1 1 calc R U . . .
H11B H 0.715569 0.501878 0.786520 0.038 Uiso 1 1 calc R U . . .
H11C H 0.725990 0.354487 0.765290 0.038 Uiso 1 1 calc R U . . .
C12 C 0.40283(19) 0.19433(16) 0.54499(7) 0.0142(3) Uani 1 1 d . . . . .
H12A H 0.426645 0.104033 0.555013 0.021 Uiso 1 1 calc R U . . .
H12B H 0.416836 0.203651 0.510040 0.021 Uiso 1 1 calc R U . . .
H12C H 0.307752 0.211507 0.552712 0.021 Uiso 1 1 calc R U . . .

loop_
_atom_site_aniso_label
_atom_site_aniso_U_11
_atom_site_aniso_U_22
_atom_site_aniso_U_33
_atom_site_aniso_U_23
_atom_site_aniso_U_13
_atom_site_aniso_U_12
I1 0.01665(7) 0.01715(7) 0.01533(8) 0.00096(4) -0.00091(4) -0.00002(4)
O1 0.0209(7) 0.0180(6) 0.0149(6) 0.0031(5) 0.0059(5) -0.0021(5)
O2 0.0273(8) 0.0192(7) 0.0105(6) -0.0010(5) -0.0002(6) -0.0052(5)
O3 0.0177(7) 0.0300(8) 0.0166(7) -0.0038(6) -0.0027(6) -0.0012(5)
N1 0.0123(7) 0.0115(6) 0.0116(7) -0.0002(6) 0.0007(6) -0.0001(5)
C1 0.0130(8) 0.0115(7) 0.0131(8) 0.0017(6) 0.0014(6) 0.0009(6)
C2 0.0125(8) 0.0110(7) 0.0151(9) 0.0016(6) 0.0021(6) 0.0011(6)
C3 0.0121(8) 0.0116(7) 0.0164(9) -0.0009(6) -0.0006(6) -0.0004(6)
C4 0.0177(9) 0.0138(8) 0.0097(8) -0.0003(6) -0.0001(7) -0.0003(6)
C5 0.0143(8) 0.0120(7) 0.0120(8) 0.0013(6) 0.0010(7) 0.0007(6)
C6 0.0205(10) 0.0168(8) 0.0140(9) 0.0019(7) 0.0027(7) -0.0033(7)
C7 0.0135(8) 0.0146(8) 0.0182(9) 0.0026(7) 0.0019(7) -0.0020(6)
C8 0.0180(9) 0.0230(9) 0.0167(9) -0.0035(7) -0.0013(7) -0.0044(7)
C9 0.0218(10) 0.0204(9) 0.0138(9) -0.0030(7) -0.0017(7) -0.0003(7)
C10 0.0266(11) 0.0215(9) 0.0186(10) -0.0017(8) -0.0003(8) 0.0032(7)
C11 0.0336(12) 0.0300(11) 0.0133(9) -0.0031(8) -0.0052(9) 0.0042(9)
C12 0.0160(9) 0.0135(8) 0.0133(8) -0.0009(6) -0.0002(7) -0.0022(6)

loop_
_atom_type_symbol
_atom_type_description
_atom_type_scat_dispersion_real
_atom_type_scat_dispersion_imag
_atom_type_scat_source
C C 0.0033 0.0016 'International Tables Vol C Tables 4.2.6.8 and 6.1.1.4'
H H 0.0000 0.0000 'International Tables Vol C Tables 4.2.6.8 and 6.1.1.4'
I I -0.4742 1.8119 'International Tables Vol C Tables 4.2.6.8 and 6.1.1.4'
N N 0.0061 0.0033 'International Tables Vol C Tables 4.2.6.8 and 6.1.1.4'
O O 0.0106 0.0060 'International Tables Vol C Tables 4.2.6.8 and 6.1.1.4'

loop_
_geom_angle_atom_site_label_1
_geom_angle_atom_site_label_2
_geom_angle_atom_site_label_3
_geom_angle
_geom_angle_site_symmetry_1
_geom_angle_site_symmetry_3
_geom_angle_publ_flag
C7 O1 H1 109.5 . . ?
C4 O2 C9 115.41(15) . . ?
C9 O3 C8 113.71(15) . . ?
C1 N1 C12 118.82(16) . . ?
C5 N1 C1 122.63(16) . . ?
C5 N1 C12 118.55(15) . . ?
N1 C1 H1A 119.6 . . ?
N1 C1 C2 120.87(17) . . ?
C2 C1 H1A 119.6 . . ?
C1 C2 C3 118.75(16) . . ?
C1 C2 C7 120.95(17) . . ?
C3 C2 C7 120.30(16) . . ?
C2 C3 C8 122.43(16) . . ?
C4 C3 C2 118.88(16) . . ?
C4 C3 C8 118.65(17) . . ?
O2 C4 C3 122.79(17) . . ?
O2 C4 C5 115.89(16) . . ?
C3 C4 C5 121.30(17) . . ?
N1 C5 C4 117.52(16) . . ?
N1 C5 C6 120.15(16) . . ?
C4 C5 C6 122.32(17) . . ?
C5 C6 H6A 109.5 . . ?
C5 C6 H6B 109.5 . . ?
C5 C6 H6C 109.5 . . ?
H6A C6 H6B 109.5 . . ?
H6A C6 H6C 109.5 . . ?
H6B C6 H6C 109.5 . . ?
O1 C7 C2 108.89(15) . . ?
O1 C7 H7A 109.9 . . ?
O1 C7 H7B 109.9 . . ?
C2 C7 H7A 109.9 . . ?
C2 C7 H7B 109.9 . . ?
H7A C7 H7B 108.3 . . ?
O3 C8 C3 110.55(16) . . ?
O3 C8 H8A 109.5 . . ?
O3 C8 H8B 109.5 . . ?
C3 C8 H8A 109.5 . . ?
C3 C8 H8B 109.5 . . ?
H8A C8 H8B 108.1 . . ?
O2 C9 C10 108.42(16) . . ?
O2 C9 C11 104.77(16) . . ?
O3 C9 O2 109.36(15) . . ?
O3 C9 C10 113.32(17) . . ?
O3 C9 C11 106.70(17) . . ?
C11 C9 C10 113.88(17) . . ?
C9 C10 H10A 109.5 . . ?
C9 C10 H10B 109.5 . . ?
C9 C10 H10C 109.5 . . ?
H10A C10 H10B 109.5 . . ?
H10A C10 H10C 109.5 . . ?
H10B C10 H10C 109.5 . . ?
C9 C11 H11A 109.5 . . ?
C9 C11 H11B 109.5 . . ?
C9 C11 H11C 109.5 . . ?
H11A C11 H11B 109.5 . . ?
H11A C11 H11C 109.5 . . ?
H11B C11 H11C 109.5 . . ?
N1 C12 H12A 109.5 . . ?
N1 C12 H12B 109.5 . . ?
N1 C12 H12C 109.5 . . ?
H12A C12 H12B 109.5 . . ?
H12A C12 H12C 109.5 . . ?
H12B C12 H12C 109.5 . . ?

loop_
_geom_bond_atom_site_label_1
_geom_bond_atom_site_label_2
_geom_bond_distance
_geom_bond_site_symmetry_2
_geom_bond_publ_flag
O1 H1 0.8400 . ?
O1 C7 1.415(2) . ?
O2 C4 1.363(2) . ?
O2 C9 1.458(2) . ?
O3 C8 1.427(2) . ?
O3 C9 1.410(3) . ?
N1 C1 1.357(2) . ?
N1 C5 1.352(3) . ?
N1 C12 1.481(2) . ?
C1 H1A 0.9500 . ?
C1 C2 1.374(3) . ?
C2 C3 1.403(3) . ?
C2 C7 1.507(2) . ?
C3 C4 1.386(3) . ?
C3 C8 1.503(3) . ?
C4 C5 1.401(3) . ?
C5 C6 1.492(3) . ?
C6 H6A 0.9800 . ?
C6 H6B 0.9800 . ?
C6 H6C 0.9800 . ?
C7 H7A 0.9900 . ?
C7 H7B 0.9900 . ?
C8 H8A 0.9900 . ?
C8 H8B 0.9900 . ?
C9 C10 1.520(3) . ?
C9 C11 1.516(3) . ?
C10 H10A 0.9800 . ?
C10 H10B 0.9800 . ?
C10 H10C 0.9800 . ?
C11 H11A 0.9800 . ?
C11 H11B 0.9800 . ?
C11 H11C 0.9800 . ?
C12 H12A 0.9800 . ?
C12 H12B 0.9800 . ?
C12 H12C 0.9800 . ?

loop_
_geom_torsion_atom_site_label_1
_geom_torsion_atom_site_label_2
_geom_torsion_atom_site_label_3
_geom_torsion_atom_site_label_4
_geom_torsion
_geom_torsion_site_symmetry_1
_geom_torsion_site_symmetry_2
_geom_torsion_site_symmetry_3
_geom_torsion_site_symmetry_4
_geom_torsion_publ_flag
O2 C4 C5 N1 -178.05(16) . . . . ?
O2 C4 C5 C6 0.5(3) . . . . ?
N1 C1 C2 C3 -0.3(3) . . . . ?
N1 C1 C2 C7 179.00(16) . . . . ?
C1 N1 C5 C4 -2.0(3) . . . . ?
C1 N1 C5 C6 179.37(17) . . . . ?
C1 C2 C3 C4 -1.2(3) . . . . ?
C1 C2 C3 C8 176.49(17) . . . . ?
C1 C2 C7 O1 2.4(2) . . . . ?
C2 C3 C4 O2 179.54(17) . . . . ?
C2 C3 C4 C5 1.2(3) . . . . ?
C2 C3 C8 O3 -162.61(16) . . . . ?
C3 C2 C7 O1 -178.28(15) . . . . ?
C3 C4 C5 N1 0.4(3) . . . . ?
C3 C4 C5 C6 178.99(18) . . . . ?
C4 O2 C9 O3 -44.4(2) . . . . ?
C4 O2 C9 C10 79.6(2) . . . . ?
C4 O2 C9 C11 -158.49(17) . . . . ?
C4 C3 C8 O3 15.1(2) . . . . ?
C5 N1 C1 C2 2.0(3) . . . . ?
C7 C2 C3 C4 179.48(17) . . . . ?
C7 C2 C3 C8 -2.8(3) . . . . ?
C8 O3 C9 O2 64.2(2) . . . . ?
C8 O3 C9 C10 -56.9(2) . . . . ?
C8 O3 C9 C11 176.99(15) . . . . ?
C8 C3 C4 O2 1.7(3) . . . . ?
C8 C3 C4 C5 -176.65(17) . . . . ?
C9 O2 C4 C3 13.1(3) . . . . ?
C9 O2 C4 C5 -168.43(16) . . . . ?
C9 O3 C8 C3 -48.6(2) . . . . ?
C12 N1 C1 C2 -177.81(16) . . . . ?
C12 N1 C5 C4 177.77(16) . . . . ?
C12 N1 C5 C6 -0.8(2) . . . . ?
